data_7004428
loop_
_publ_author_name
'Rios, Daniel'
'Olmstead, Marilyn M.'
'Balch, Alan L.'

_publ_section_title
;
 Colorless, non-luminescent; colorless, luminescent; and yellow,
 luminescent crystals of the cation [Au{C(NHCH3)(NHCH2CH2OH)}2]+. The
 roles of anions and hydrogen bonding in determining the aggregation of
 two-coordinate gold(i) cations
;
_journal_issue 31
_journal_name_full 'Dalton Transactions'
_journal_page_first 4157
_journal_page_last 4164
_journal_paper_doi 10.1039/b806878j
_journal_year 2008
_chemical_formula_moiety 'C8 H20 Au N4 O2, As F6'
_chemical_formula_sum 'C8 H20 As Au F6 N4 O2'
_chemical_formula_weight 590.17
_chemical_name_common '[Au{C(NHCH3)2(NHCH2CH2OH)}2]AsF6'
_chemical_name_systematic
;
?
;
_space_group_IT_number 15
_symmetry_cell_setting monoclinic
_symmetry_space_group_name_Hall '-C 2yc'
_symmetry_space_group_name_H-M 'C 1 2/c 1'
_atom_sites_solution_hydrogens geom
_atom_sites_solution_primary direct
_atom_sites_solution_secondary difmap
_audit_creation_method SHELXL-97
_cell_angle_alpha 90.00
_cell_angle_beta 104.325(2)
_cell_angle_gamma 90.00
_cell_formula_units_Z 8
_cell_length_a 12.6805(14)
_cell_length_b 21.170(2)
_cell_length_c 12.8027(14)
_cell_measurement_reflns_used 1011
_cell_measurement_temperature 90(2)
_cell_measurement_theta_max 27.46
_cell_measurement_theta_min 3.835
_cell_volume 3330.0(6)
_computing_cell_refinement SAINT
_computing_data_collection 'SMART 5.054 (Bruker, 2003)'
_computing_data_reduction 'SAINT 6.45A (Bruker, 2003)'
_computing_molecular_graphics 'SHELXTL 5.1, XP (Sheldrick, 1994)'
_computing_publication_material 'SHELXS-97 (Sheldrick, 1990)'
_computing_structure_refinement 'SHELXL-97 (Sheldrick, 1997)'
_computing_structure_solution 'SHELXS-97 (Sheldrick, 1990)'
_diffrn_ambient_temperature 90(2)
_diffrn_detector_area_resol_mean 8.3
_diffrn_measured_fraction_theta_full 1.000
_diffrn_measured_fraction_theta_max 1.000
_diffrn_measurement_device_type 'Bruker SMART 1000'
_diffrn_measurement_method \w
_diffrn_radiation_monochromator graphite
_diffrn_radiation_source 'fine-focus sealed tube'
_diffrn_radiation_type MoK\a
_diffrn_radiation_wavelength 0.71073
_diffrn_reflns_av_R_equivalents 0.0330
_diffrn_reflns_av_sigmaI/netI 0.0219
_diffrn_reflns_limit_h_max 16
_diffrn_reflns_limit_h_min -16
_diffrn_reflns_limit_k_max 27
_diffrn_reflns_limit_k_min -27
_diffrn_reflns_limit_l_max 16
_diffrn_reflns_limit_l_min -16
_diffrn_reflns_number 21152
_diffrn_reflns_theta_full 27.53
_diffrn_reflns_theta_max 27.53
_diffrn_reflns_theta_min 1.92
_diffrn_standards_number 0
_exptl_absorpt_coefficient_mu 10.878
_exptl_absorpt_correction_T_max 0.196
_exptl_absorpt_correction_T_min 0.081
_exptl_absorpt_correction_type multi-scan
_exptl_absorpt_process_details 'SADABS 2.10 (Sheldrick, 2003)'
_exptl_crystal_colour Colorless
_exptl_crystal_density_diffrn 2.354
_exptl_crystal_density_method 'not measured'
_exptl_crystal_description Plate
_exptl_crystal_F_000 2224
_exptl_crystal_size_max 0.31
_exptl_crystal_size_mid 0.21
_exptl_crystal_size_min 0.15
_refine_diff_density_max 4.196
_refine_diff_density_min -0.892
_refine_diff_density_rms 0.141
_refine_ls_extinction_method none
_refine_ls_goodness_of_fit_ref 1.012
_refine_ls_hydrogen_treatment constr
_refine_ls_matrix_type full
_refine_ls_number_parameters 195
_refine_ls_number_reflns 3841
_refine_ls_number_restraints 0
_refine_ls_restrained_S_all 1.012
_refine_ls_R_factor_all 0.0271
_refine_ls_R_factor_gt 0.0230
_refine_ls_shift/su_max 0.002
_refine_ls_shift/su_mean 0.000
_refine_ls_structure_factor_coef Fsqd
_refine_ls_weighting_details 'calc w=1/[\s^2^(Fo^2^)+(0.0269P)^2^+30.6832P] where P=(Fo^2^+2Fc^2^)/3'
_refine_ls_weighting_scheme calc
_refine_ls_wR_factor_gt 0.0569
_refine_ls_wR_factor_ref 0.0596
_reflns_number_gt 3470
_reflns_number_total 3841
_reflns_threshold_expression >2sigma(I)
_cod_data_source_file b806878j.txt
_cod_data_source_block dr61
_cod_depositor_comments
;
The following automatic conversions were performed:
'_symmetry_cell_setting' value 'Monoclinic' changed to 'monoclinic'
according to '/home/saulius/struct/CIF-dictionaries/cif_core.dic'
dictionary named 'cif_core.dic' version 2.4.1 from
2010-06-29.

'_exptl_absorpt_correction_type' value 'Multi-scan' changed
to 'multi-scan' according to
'/home/saulius/struct/CIF-dictionaries/cif_core.dic' dictionary named
'cif_core.dic' version 2.4.1 from 2010-06-29.

Automatic conversion script
Id: cif_fix_enum 1527 2010-12-29 10:47:43Z saulius 
;
_cod_original_cell_volume 3329.9(6)
_cod_original_sg_symbol_H-M 'C 2/c'
_cod_database_code 7004428

loop_
_symmetry_equiv_pos_as_xyz
'x, y, z'
'-x, y, -z+1/2'
'x+1/2, y+1/2, z'
'-x+1/2, y+1/2, -z+1/2'
'-x, -y, -z'
'x, -y, z-1/2'
'-x+1/2, -y+1/2, -z'
'x+1/2, -y+1/2, z-1/2'

loop_
_atom_site_label
_atom_site_type_symbol
_atom_site_fract_x
_atom_site_fract_y
_atom_site_fract_z
_atom_site_U_iso_or_equiv
_atom_site_adp_type
_atom_site_occupancy
_atom_site_symmetry_multiplicity
_atom_site_calc_flag
_atom_site_refinement_flags
_atom_site_disorder_assembly
_atom_site_disorder_group
Au1 Au 0.454320(11) 0.495434(7) 0.352863(11) 0.01521(6) Uani 1 1 d . . .
As1 As 0.0000 0.61438(3) 0.2500 0.01812(12) Uani 1 2 d S . .
As2 As 0.5000 0.81398(3) 0.2500 0.02413(14) Uani 1 2 d S . .
F1 F 0.1225(2) 0.61309(14) 0.2154(2) 0.0350(6) Uani 1 1 d . . .
F2 F -0.0480(2) 0.55556(13) 0.1563(2) 0.0292(6) Uani 1 1 d . . .
F3 F -0.0488(2) 0.67071(14) 0.1539(3) 0.0387(7) Uani 1 1 d . . .
F4 F 0.5985(2) 0.81287(13) 0.1776(2) 0.0325(6) Uani 1 1 d . . .
F5 F 0.4284(3) 0.75682(15) 0.1661(3) 0.0534(10) Uani 1 1 d . . .
F6 F 0.4299(2) 0.87132(13) 0.1665(2) 0.0310(6) Uani 1 1 d . . .
O1 O 0.3578(2) 0.64785(15) 0.5469(2) 0.0226(6) Uani 1 1 d . . .
H1A H 0.3170 0.6161 0.5413 0.034 Uiso 1 1 calc R . .
O2 O 0.2194(2) 0.46017(14) 0.0264(2) 0.0223(6) Uani 1 1 d . . .
H2A H 0.1880 0.4486 -0.0363 0.033 Uiso 1 1 calc R . .
N1 N 0.6464(3) 0.57606(16) 0.4269(3) 0.0179(7) Uani 1 1 d . . .
H1E H 0.6783 0.5390 0.4292 0.021 Uiso 1 1 calc R . .
N2 N 0.4913(3) 0.63400(16) 0.3894(3) 0.0187(7) Uani 1 1 d . . .
H2B H 0.5346 0.6671 0.4035 0.022 Uiso 1 1 calc R . .
N3 N 0.4200(3) 0.35786(16) 0.3337(3) 0.0183(7) Uani 1 1 d . . .
H3A H 0.4864 0.3587 0.3759 0.022 Uiso 1 1 calc R . .
N4 N 0.2701(3) 0.41129(16) 0.2449(3) 0.0184(7) Uani 1 1 d . . .
H4A H 0.2418 0.3739 0.2251 0.022 Uiso 1 1 calc R . .
C1 C 0.7187(3) 0.6306(2) 0.4569(3) 0.0216(8) Uani 1 1 d . . .
H1B H 0.7946 0.6163 0.4748 0.032 Uiso 1 1 calc R . .
H1C H 0.7031 0.6516 0.5196 0.032 Uiso 1 1 calc R . .
H1D H 0.7067 0.6602 0.3964 0.032 Uiso 1 1 calc R . .
C2 C 0.5375(3) 0.57598(19) 0.3964(3) 0.0172(8) Uiso 1 1 d . . .
C3 C 0.3736(3) 0.6450(2) 0.3598(3) 0.0208(8) Uani 1 1 d . . .
H3B H 0.3354 0.6039 0.3467 0.025 Uiso 1 1 calc R . .
H3C H 0.3541 0.6696 0.2919 0.025 Uiso 1 1 calc R . .
C4 C 0.3356(3) 0.6806(2) 0.4467(3) 0.0208(8) Uani 1 1 d . . .
H4B H 0.3719 0.7223 0.4576 0.025 Uiso 1 1 calc R . .
H4C H 0.2562 0.6879 0.4218 0.025 Uiso 1 1 calc R . .
C5 C 0.3724(3) 0.29576(19) 0.3014(4) 0.0223(8) Uani 1 1 d . . .
H5A H 0.4240 0.2628 0.3347 0.033 Uiso 1 1 calc R . .
H5B H 0.3563 0.2918 0.2228 0.033 Uiso 1 1 calc R . .
H5C H 0.3050 0.2911 0.3251 0.033 Uiso 1 1 calc R . .
C6 C 0.3719(3) 0.41323(19) 0.3051(3) 0.0158(7) Uani 1 1 d . . .
C7 C 0.2021(3) 0.46649(19) 0.2096(3) 0.0204(8) Uani 1 1 d . . .
H7A H 0.2483 0.5048 0.2203 0.024 Uiso 1 1 calc R . .
H7B H 0.1489 0.4708 0.2541 0.024 Uiso 1 1 calc R . .
C8 C 0.1418(3) 0.4616(2) 0.0920(3) 0.0225(8) Uani 1 1 d . . .
H8A H 0.0971 0.4227 0.0801 0.027 Uiso 1 1 calc R . .
H8B H 0.0926 0.4983 0.0717 0.027 Uiso 1 1 calc R . .

loop_
_atom_site_aniso_label
_atom_site_aniso_U_11
_atom_site_aniso_U_22
_atom_site_aniso_U_33
_atom_site_aniso_U_23
_atom_site_aniso_U_13
_atom_site_aniso_U_12
Au1 0.01448(8) 0.01617(8) 0.01538(8) -0.00025(5) 0.00446(6) -0.00230(5)
As1 0.0128(3) 0.0173(3) 0.0234(3) 0.000 0.0029(2) 0.000
As2 0.0135(3) 0.0143(3) 0.0440(4) 0.000 0.0059(3) 0.000
F1 0.0197(13) 0.0413(17) 0.0475(17) 0.0058(13) 0.0150(12) -0.0014(11)
F2 0.0299(14) 0.0297(14) 0.0242(13) -0.0059(11) -0.0003(11) -0.0014(11)
F3 0.0298(15) 0.0317(15) 0.0478(18) 0.0173(13) -0.0031(13) -0.0013(12)
F4 0.0213(13) 0.0269(14) 0.0520(18) -0.0108(12) 0.0139(12) -0.0033(11)
F5 0.0316(16) 0.0336(17) 0.098(3) -0.0349(18) 0.0223(17) -0.0159(13)
F6 0.0258(14) 0.0342(15) 0.0303(14) 0.0030(11) 0.0018(11) 0.0076(11)
O1 0.0187(14) 0.0267(16) 0.0224(15) 0.0034(12) 0.0052(12) -0.0025(12)
O2 0.0192(14) 0.0260(16) 0.0204(14) -0.0030(12) 0.0024(11) 0.0006(12)
N1 0.0163(16) 0.0188(16) 0.0187(16) -0.0009(13) 0.0048(13) -0.0013(13)
N2 0.0130(16) 0.0197(17) 0.0224(17) -0.0028(13) 0.0027(13) -0.0015(13)
N3 0.0151(16) 0.0199(17) 0.0193(16) 0.0000(13) 0.0032(13) -0.0006(13)
N4 0.0159(16) 0.0152(16) 0.0238(17) -0.0033(13) 0.0043(13) -0.0007(12)
C1 0.0175(19) 0.027(2) 0.020(2) -0.0060(16) 0.0046(15) -0.0036(16)
C3 0.0154(19) 0.025(2) 0.021(2) -0.0003(16) 0.0030(16) 0.0002(15)
C4 0.0167(19) 0.022(2) 0.023(2) 0.0019(16) 0.0050(16) 0.0010(15)
C5 0.023(2) 0.0165(19) 0.027(2) -0.0009(16) 0.0060(17) 0.0014(16)
C6 0.0139(17) 0.0199(19) 0.0157(17) -0.0021(14) 0.0078(14) -0.0036(14)
C7 0.0182(19) 0.020(2) 0.024(2) -0.0009(16) 0.0057(16) 0.0019(15)
C8 0.0134(18) 0.026(2) 0.027(2) -0.0003(17) 0.0030(16) 0.0018(15)

loop_
_atom_type_symbol
_atom_type_description
_atom_type_scat_dispersion_real
_atom_type_scat_dispersion_imag
_atom_type_scat_source
C C 0.0033 0.0016 'International Tables Vol C Tables 4.2.6.8 and 6.1.1.4'
H H 0.0000 0.0000 'International Tables Vol C Tables 4.2.6.8 and 6.1.1.4'
N N 0.0061 0.0033 'International Tables Vol C Tables 4.2.6.8 and 6.1.1.4'
O O 0.0106 0.0060 'International Tables Vol C Tables 4.2.6.8 and 6.1.1.4'
F F 0.0171 0.0103 'International Tables Vol C Tables 4.2.6.8 and 6.1.1.4'
As As 0.0499 2.0058 'International Tables Vol C Tables 4.2.6.8 and 6.1.1.4'
Au Au -2.0133 8.8022 'International Tables Vol C Tables 4.2.6.8 and 6.1.1.4'

loop_
_geom_angle_atom_site_label_1
_geom_angle_atom_site_label_2
_geom_angle_atom_site_label_3
_geom_angle
_geom_angle_site_symmetry_1
_geom_angle_site_symmetry_3
_geom_angle_publ_flag
C2 Au1 C6 178.38(14) . . ?
C2 Au1 Au1 87.45(11) . 2_655 ?
C6 Au1 Au1 90.95(10) . 2_655 ?
C2 Au1 Au1 70.07(11) . 5_666 ?
C6 Au1 Au1 111.14(11) . 5_666 ?
Au1 Au1 Au1 141.004(11) 2_655 5_666 ?
F3 As1 F3 91.9(2) 2 . ?
F3 As1 F1 90.42(15) 2 . ?
F3 As1 F1 90.84(14) . . ?
F3 As1 F1 90.84(14) 2 2 ?
F3 As1 F1 90.42(15) . 2 ?
F1 As1 F1 178.2(2) . 2 ?
F3 As1 F2 178.05(14) 2 . ?
F3 As1 F2 90.03(14) . . ?
F1 As1 F2 89.73(14) . . ?
F1 As1 F2 88.96(13) 2 . ?
F3 As1 F2 90.03(14) 2 2 ?
F3 As1 F2 178.05(14) . 2 ?
F1 As1 F2 88.96(13) . 2 ?
F1 As1 F2 89.73(14) 2 2 ?
F2 As1 F2 88.04(18) . 2 ?
F6 As2 F6 89.80(19) 2_655 . ?
F6 As2 F5 179.44(15) 2_655 . ?
F6 As2 F5 89.80(17) . . ?
F6 As2 F5 89.80(17) 2_655 2_655 ?
F6 As2 F5 179.44(15) . 2_655 ?
F5 As2 F5 90.6(3) . 2_655 ?
F6 As2 F4 90.68(13) 2_655 . ?
F6 As2 F4 90.42(14) . . ?
F5 As2 F4 89.71(15) . . ?
F5 As2 F4 89.20(15) 2_655 . ?
F6 As2 F4 90.42(14) 2_655 2_655 ?
F6 As2 F4 90.68(13) . 2_655 ?
F5 As2 F4 89.20(15) . 2_655 ?
F5 As2 F4 89.71(15) 2_655 2_655 ?
F4 As2 F4 178.45(18) . 2_655 ?
C4 O1 H1A 109.5 . . ?
C8 O2 H2A 109.5 . . ?
C2 N1 C1 127.6(4) . . ?
C2 N1 H1E 116.2 . . ?
C1 N1 H1E 116.2 . . ?
C2 N2 C3 123.9(3) . . ?
C2 N2 H2B 118.0 . . ?
C3 N2 H2B 118.0 . . ?
C6 N3 C5 125.8(3) . . ?
C6 N3 H3A 117.1 . . ?
C5 N3 H3A 117.1 . . ?
C6 N4 C7 124.8(3) . . ?
C6 N4 H4A 117.6 . . ?
C7 N4 H4A 117.6 . . ?
N1 C1 H1B 109.5 . . ?
N1 C1 H1C 109.5 . . ?
H1B C1 H1C 109.5 . . ?
N1 C1 H1D 109.5 . . ?
H1B C1 H1D 109.5 . . ?
H1C C1 H1D 109.5 . . ?
N1 C2 N2 114.6(4) . . ?
N1 C2 Au1 121.0(3) . . ?
N2 C2 Au1 124.3(3) . . ?
N2 C3 C4 112.2(3) . . ?
N2 C3 H3B 109.2 . . ?
C4 C3 H3B 109.2 . . ?
N2 C3 H3C 109.2 . . ?
C4 C3 H3C 109.2 . . ?
H3B C3 H3C 107.9 . . ?
O1 C4 C3 113.1(3) . . ?
O1 C4 H4B 109.0 . . ?
C3 C4 H4B 109.0 . . ?
O1 C4 H4C 109.0 . . ?
C3 C4 H4C 109.0 . . ?
H4B C4 H4C 107.8 . . ?
N3 C5 H5A 109.5 . . ?
N3 C5 H5B 109.5 . . ?
H5A C5 H5B 109.5 . . ?
N3 C5 H5C 109.5 . . ?
H5A C5 H5C 109.5 . . ?
H5B C5 H5C 109.5 . . ?
N3 C6 N4 116.4(4) . . ?
N3 C6 Au1 120.2(3) . . ?
N4 C6 Au1 123.4(3) . . ?
N4 C7 C8 111.7(3) . . ?
N4 C7 H7A 109.3 . . ?
C8 C7 H7A 109.3 . . ?
N4 C7 H7B 109.3 . . ?
C8 C7 H7B 109.3 . . ?
H7A C7 H7B 107.9 . . ?
O2 C8 C7 109.3(3) . . ?
O2 C8 H8A 109.8 . . ?
C7 C8 H8A 109.8 . . ?
O2 C8 H8B 109.8 . . ?
C7 C8 H8B 109.8 . . ?
H8A C8 H8B 108.3 . . ?

loop_
_geom_bond_atom_site_label_1
_geom_bond_atom_site_label_2
_geom_bond_distance
_geom_bond_site_symmetry_2
_geom_bond_publ_flag
Au1 C2 2.010(4) . ?
Au1 C6 2.044(4) . ?
Au1 Au1 3.1288(4) 2_655 ?
Au1 Au1 3.6625(5) 5_666 ?
As1 F3 1.715(3) 2 ?
As1 F3 1.715(3) . ?
As1 F1 1.718(3) . ?
As1 F1 1.718(3) 2 ?
As1 F2 1.732(3) . ?
As1 F2 1.732(3) 2 ?
As2 F6 1.714(3) 2_655 ?
As2 F6 1.714(3) . ?
As2 F5 1.720(3) . ?
As2 F5 1.720(3) 2_655 ?
As2 F4 1.730(3) . ?
As2 F4 1.730(3) 2_655 ?
O1 C4 1.423(5) . ?
O1 H1A 0.8400 . ?
O2 C8 1.444(5) . ?
O2 H2A 0.8400 . ?
N1 C2 1.340(5) . ?
N1 C1 1.464(5) . ?
N1 H1E 0.8800 . ?
N2 C2 1.354(5) . ?
N2 C3 1.465(5) . ?
N2 H2B 0.8800 . ?
N3 C6 1.330(5) . ?
N3 C5 1.463(5) . ?
N3 H3A 0.8800 . ?
N4 C6 1.331(5) . ?
N4 C7 1.456(5) . ?
N4 H4A 0.8800 . ?
C1 H1B 0.9800 . ?
C1 H1C 0.9800 . ?
C1 H1D 0.9800 . ?
C3 C4 1.517(6) . ?
C3 H3B 0.9900 . ?
C3 H3C 0.9900 . ?
C4 H4B 0.9900 . ?
C4 H4C 0.9900 . ?
C5 H5A 0.9800 . ?
C5 H5B 0.9800 . ?
C5 H5C 0.9800 . ?
C7 C8 1.513(6) . ?
C7 H7A 0.9900 . ?
C7 H7B 0.9900 . ?
C8 H8A 0.9900 . ?
C8 H8B 0.9900 . ?

loop_
_geom_hbond_atom_site_label_D
_geom_hbond_atom_site_label_H
_geom_hbond_atom_site_label_A
_geom_hbond_distance_DH
_geom_hbond_distance_HA
_geom_hbond_distance_DA
_geom_hbond_angle_DHA
_geom_hbond_site_symmetry_A
O1 H1A O2 0.84 2.01 2.855(4) 179 6_566
O2 H2A F2 0.84 2.04 2.791(4) 148 5_565
N1 H1E O2 0.88 2.10 2.961(5) 165 2_655
N2 H2B F5 0.88 2.20 2.943(5) 142 2_655
N3 H3A O1 0.88 1.98 2.856(5) 171 5_666
N4 H4A F4 0.88 2.19 2.982(4) 150 3_445
